data_4083006
loop_
_publ_author_name
'Bramananthan, Nicola'
'Carmona, Mar\'ia'
'Lowe, John P.'
'Mahon, Mary F.'
'Poulten, Rebecca C.'
'Whittlesey, Michael K.'

_publ_section_title
;
 Rh--FHF and Rh--F Complexes Containing SmallN-Alkyl Substituted
 Six-Membered Ring N-Heterocyclic Carbenes
;
_journal_issue 8
_journal_name_full Organometallics
_journal_page_first 1986
_journal_paper_doi 10.1021/om500122e
_journal_volume 33
_journal_year 2014
_chemical_formula_sum 'C42 H43 F2 N2 P2 Rh'
_chemical_formula_weight 778.63
_chemical_name_systematic
; 
 ? 
;
_space_group_IT_number 14
_symmetry_cell_setting monoclinic
_symmetry_space_group_name_Hall '-P 2ybc'
_symmetry_space_group_name_H-M 'P 1 21/c 1'
_atom_sites_solution_hydrogens geom
_atom_sites_solution_primary direct
_atom_sites_solution_secondary difmap
_audit_creation_method SHELXL-97
_cell_angle_alpha 90.00
_cell_angle_beta 98.680(1)
_cell_angle_gamma 90.00
_cell_formula_units_Z 4
_cell_length_a 12.4460(3)
_cell_length_b 17.8020(4)
_cell_length_c 17.0210(3)
_cell_measurement_reflns_used 35453
_cell_measurement_temperature 150(2)
_cell_measurement_theta_max 27.485
_cell_measurement_theta_min 2.910
_cell_volume 3728.04(14)
_computing_cell_refinement 'HKL Scalepack (Otwinowski & Minor 1997)'
_computing_data_collection 'Collect (Bruker AXS BV, 1997-2004)'
_computing_data_reduction 'Denzo & Scalepack (Otwinowski & Minor, 1997)'
_computing_molecular_graphics 'ORTEX (P.McArdle, 1995)'
_computing_publication_material 'SHELXL-97/2 (Sheldrick,1997)'
_computing_structure_refinement 'SHELXL-97 (Sheldrick, 1997)'
_computing_structure_solution 'SHELXS-97 (Sheldrick, 1990)'
_diffrn_ambient_temperature 150(2)
_diffrn_measured_fraction_theta_full 0.995
_diffrn_measured_fraction_theta_max 0.995
_diffrn_measurement_device_type '95mm CCD camera on \k-goniostat'
_diffrn_measurement_method CCD
_diffrn_radiation_monochromator graphite
_diffrn_radiation_source 'fine-focus sealed tube'
_diffrn_radiation_type MoK\a
_diffrn_radiation_wavelength 0.71073
_diffrn_reflns_av_R_equivalents 0.0699
_diffrn_reflns_av_sigmaI/netI 0.0468
_diffrn_reflns_limit_h_max 16
_diffrn_reflns_limit_h_min -16
_diffrn_reflns_limit_k_max 23
_diffrn_reflns_limit_k_min -23
_diffrn_reflns_limit_l_max 22
_diffrn_reflns_limit_l_min -17
_diffrn_reflns_number 51961
_diffrn_reflns_theta_full 27.49
_diffrn_reflns_theta_max 27.49
_diffrn_reflns_theta_min 3.81
_exptl_absorpt_coefficient_mu 0.586
_exptl_absorpt_correction_T_max 0.801
_exptl_absorpt_correction_T_min 0.691
_exptl_absorpt_correction_type multi-scan
_exptl_absorpt_process_details
;
multi-scan from symmetry-related measurements 
 Sortav (Blessing 1995)
;
_exptl_crystal_colour golden-yellow
_exptl_crystal_density_diffrn 1.387
_exptl_crystal_density_method 'not measured'
_exptl_crystal_description block
_exptl_crystal_F_000 1608
_exptl_crystal_size_max 0.40
_exptl_crystal_size_mid 0.30
_exptl_crystal_size_min 0.20
_refine_diff_density_max 0.831
_refine_diff_density_min -0.709
_refine_diff_density_rms 0.080
_refine_ls_extinction_method none
_refine_ls_goodness_of_fit_ref 1.038
_refine_ls_hydrogen_treatment mixed
_refine_ls_matrix_type full
_refine_ls_number_parameters 448
_refine_ls_number_reflns 8513
_refine_ls_number_restraints 1
_refine_ls_restrained_S_all 1.038
_refine_ls_R_factor_all 0.0552
_refine_ls_R_factor_gt 0.0330
_refine_ls_shift/su_max 0.001
_refine_ls_shift/su_mean 0.000
_refine_ls_structure_factor_coef Fsqd
_refine_ls_weighting_details 'calc w=1/[\s^2^(Fo^2^)+(0.0329P)^2^+1.4176P] where P=(Fo^2^+2Fc^2^)/3'
_refine_ls_weighting_scheme calc
_refine_ls_wR_factor_gt 0.0678
_refine_ls_wR_factor_ref 0.0752
_reflns_number_gt 6542
_reflns_number_total 8513
_reflns_threshold_expression >2sigma(I)
_cod_data_source_file om500122e_si_001.cif
_cod_data_source_block h13mkw11
_cod_depositor_comments
;
The following automatic conversions were performed:

'_symmetry_cell_setting' value 'Monoclinic' changed to 'monoclinic'
according to
/usr/data/users/saulius/crontab/automatic-downloads/rss-feeds/ACS/lib/dictionaries/cif_core.dic
dictionary named 'cif_core.dic' version 2.4.2 from 2011-04-26.

Automatic conversion script
Id: cif_fix_values 2281 2013-09-26 08:29:07Z andrius 

 Adding full bibliography for 4083004--4083010.cif.
;
_cod_original_sg_symbol_H-M P21/c
_cod_database_code 4083006

loop_
_symmetry_equiv_pos_as_xyz
'x, y, z'
'-x, y+1/2, -z+1/2'
'-x, -y, -z'
'x, -y-1/2, z-1/2'

loop_
_atom_site_label
_atom_site_type_symbol
_atom_site_fract_x
_atom_site_fract_y
_atom_site_fract_z
_atom_site_U_iso_or_equiv
_atom_site_adp_type
_atom_site_occupancy
_atom_site_symmetry_multiplicity
_atom_site_calc_flag
_atom_site_refinement_flags
Rh1 Rh 0.775597(13) 0.219020(9) 0.723267(9) 0.01738(6) Uani 1 1 d .
P1 P 0.94928(4) 0.24194(3) 0.78658(3) 0.01864(12) Uani 1 1 d .
P2 P 0.63139(4) 0.16914(3) 0.64153(3) 0.02009(12) Uani 1 1 d .
F1 F 0.80955(11) 0.29212(7) 0.62981(7) 0.0289(3) Uani 1 1 d .
F2 F 0.75241(13) 0.41748(8) 0.61897(9) 0.0458(4) Uani 1 1 d D
C1 C 0.73536(16) 0.16297(12) 0.81415(12) 0.0182(4) Uani 1 1 d .
C37 C 1.00072(17) 0.18296(12) 0.87227(12) 0.0209(5) Uani 1 1 d .
N3 N 0.67499(14) 0.19861(10) 0.86180(10) 0.0216(4) Uani 1 1 d .
C25 C 1.04605(17) 0.22644(12) 0.71684(12) 0.0216(5) Uani 1 1 d .
C13 C 0.67791(17) 0.11751(12) 0.55929(12) 0.0217(5) Uani 1 1 d .
C26 C 1.02278(19) 0.16932(13) 0.66148(13) 0.0270(5) Uani 1 1 d .
H26 H 0.9585 0.1404 0.6612 0.032 Uiso 1 1 calc R
N4 N 0.76331(14) 0.09117(10) 0.83322(10) 0.0208(4) Uani 1 1 d .
C14 C 0.62379(19) 0.05573(14) 0.52131(13) 0.0296(5) Uani 1 1 d .
H14 H 0.5594 0.0377 0.5386 0.036 Uiso 1 1 calc R
C18 C 0.77243(18) 0.14275(12) 0.53272(12) 0.0235(5) Uani 1 1 d .
H18 H 0.8102 0.1851 0.5572 0.028 Uiso 1 1 calc R
C38 C 1.07960(17) 0.12789(13) 0.87146(13) 0.0254(5) Uani 1 1 d .
H38 H 1.1135 0.1213 0.8255 0.030 Uiso 1 1 calc R
C19 C 0.53113(17) 0.23483(13) 0.58842(13) 0.0249(5) Uani 1 1 d .
C17 C 0.81148(19) 0.10632(13) 0.47068(13) 0.0275(5) Uani 1 1 d .
H17 H 0.8762 0.1236 0.4534 0.033 Uiso 1 1 calc R
C31 C 0.99123(18) 0.33482(12) 0.82475(12) 0.0215(5) Uani 1 1 d .
C42 C 0.95398(18) 0.19281(13) 0.94129(13) 0.0252(5) Uani 1 1 d .
H42 H 0.8995 0.2300 0.9424 0.030 Uiso 1 1 calc R
C15 C 0.66264(19) 0.02033(14) 0.45875(13) 0.0302(5) Uani 1 1 d .
H15 H 0.6242 -0.0211 0.4329 0.036 Uiso 1 1 calc R
C20 C 0.53396(19) 0.30949(14) 0.61246(14) 0.0297(5) Uani 1 1 d .
H20 H 0.5869 0.3255 0.6553 0.036 Uiso 1 1 calc R
C8 C 0.44703(19) 0.12780(15) 0.70814(13) 0.0314(5) Uani 1 1 d .
H8 H 0.4254 0.1787 0.6994 0.038 Uiso 1 1 calc R
C4 C 0.73462(19) 0.05114(13) 0.90263(13) 0.0284(5) Uani 1 1 d .
H4A H 0.7945 0.0562 0.9477 0.034 Uiso 1 1 calc R
H4B H 0.7250 -0.0030 0.8900 0.034 Uiso 1 1 calc R
C7 C 0.54248(18) 0.10249(13) 0.68343(12) 0.0244(5) Uani 1 1 d .
C32 C 1.07902(18) 0.34498(13) 0.88543(13) 0.0260(5) Uani 1 1 d .
H32 H 1.1154 0.3024 0.9105 0.031 Uiso 1 1 calc R
C27 C 1.0911(2) 0.15348(14) 0.60660(14) 0.0330(6) Uani 1 1 d .
H27 H 1.0746 0.1134 0.5699 0.040 Uiso 1 1 calc R
C35 C 0.9739(2) 0.46911(13) 0.81329(14) 0.0339(6) Uani 1 1 d .
H35 H 0.9381 0.5119 0.7884 0.041 Uiso 1 1 calc R
C3 C 0.6318(2) 0.08198(13) 0.92611(14) 0.0293(5) Uani 1 1 d .
H3A H 0.6192 0.0596 0.9772 0.035 Uiso 1 1 calc R
H3B H 0.5692 0.0693 0.8851 0.035 Uiso 1 1 calc R
C5 C 0.63376(19) 0.27387(12) 0.84303(14) 0.0274(5) Uani 1 1 d .
H5A H 0.6768 0.2979 0.8064 0.041 Uiso 1 1 calc R
H5B H 0.6390 0.3035 0.8920 0.041 Uiso 1 1 calc R
H5C H 0.5576 0.2710 0.8181 0.041 Uiso 1 1 calc R
C12 C 0.5721(2) 0.02760(14) 0.69767(13) 0.0307(5) Uani 1 1 d .
H12 H 0.6374 0.0092 0.6820 0.037 Uiso 1 1 calc R
C11 C 0.5070(2) -0.02047(15) 0.73459(14) 0.0387(6) Uani 1 1 d .
H11 H 0.5279 -0.0715 0.7435 0.046 Uiso 1 1 calc R
C33 C 1.1135(2) 0.41605(13) 0.90937(14) 0.0318(6) Uani 1 1 d .
H33 H 1.1735 0.4222 0.9505 0.038 Uiso 1 1 calc R
C6 C 0.83411(18) 0.04902(12) 0.78920(14) 0.0259(5) Uani 1 1 d .
H6A H 0.8458 0.0775 0.7420 0.039 Uiso 1 1 calc R
H6B H 0.8004 0.0006 0.7729 0.039 Uiso 1 1 calc R
H6C H 0.9040 0.0404 0.8230 0.039 Uiso 1 1 calc R
C10 C 0.4125(2) 0.00538(16) 0.75824(15) 0.0425(7) Uani 1 1 d .
H10 H 0.3681 -0.0276 0.7832 0.051 Uiso 1 1 calc R
C34 C 1.0607(2) 0.47843(14) 0.87352(14) 0.0346(6) Uani 1 1 d .
H34 H 1.0841 0.5275 0.8902 0.041 Uiso 1 1 calc R
C2 C 0.6425(2) 0.16589(13) 0.93432(13) 0.0290(5) Uani 1 1 d .
H2A H 0.5722 0.1877 0.9434 0.035 Uiso 1 1 calc R
H2B H 0.6977 0.1782 0.9807 0.035 Uiso 1 1 calc R
C16 C 0.75712(19) 0.04520(13) 0.43385(13) 0.0282(5) Uani 1 1 d .
H16 H 0.7845 0.0204 0.3916 0.034 Uiso 1 1 calc R
C40 C 1.0628(2) 0.09308(14) 1.00559(14) 0.0330(6) Uani 1 1 d .
H40 H 1.0837 0.0621 1.0507 0.040 Uiso 1 1 calc R
C23 C 0.3799(2) 0.26447(18) 0.48717(16) 0.0428(7) Uani 1 1 d .
H23 H 0.3271 0.2490 0.4439 0.051 Uiso 1 1 calc R
C24 C 0.45334(19) 0.21256(15) 0.52506(14) 0.0330(6) Uani 1 1 d .
H24 H 0.4506 0.1618 0.5078 0.040 Uiso 1 1 calc R
C41 C 0.98607(19) 0.14902(14) 1.00803(14) 0.0304(5) Uani 1 1 d .
H41 H 0.9556 0.1573 1.0552 0.037 Uiso 1 1 calc R
C36 C 0.93892(19) 0.39786(12) 0.78902(13) 0.0254(5) Uani 1 1 d .
H36 H 0.8789 0.3920 0.7478 0.031 Uiso 1 1 calc R
C28 C 1.1828(2) 0.19592(16) 0.60545(15) 0.0371(6) Uani 1 1 d .
H28 H 1.2299 0.1854 0.5678 0.044 Uiso 1 1 calc R
C9 C 0.3831(2) 0.07932(17) 0.74542(15) 0.0402(7) Uani 1 1 d .
H9 H 0.3184 0.0975 0.7622 0.048 Uiso 1 1 calc R
C21 C 0.4600(2) 0.36096(16) 0.57429(15) 0.0401(7) Uani 1 1 d .
H21 H 0.4623 0.4119 0.5911 0.048 Uiso 1 1 calc R
C22 C 0.3830(2) 0.33797(18) 0.51188(16) 0.0463(7) Uani 1 1 d .
H22 H 0.3321 0.3731 0.4860 0.056 Uiso 1 1 calc R
C39 C 1.1092(2) 0.08231(14) 0.93750(15) 0.0331(6) Uani 1 1 d .
H39 H 1.1614 0.0436 0.9359 0.040 Uiso 1 1 calc R
C30 C 1.1388(2) 0.26917(15) 0.71447(15) 0.0360(6) Uani 1 1 d .
H30 H 1.1560 0.3092 0.7511 0.043 Uiso 1 1 calc R
C29 C 1.2064(2) 0.25365(17) 0.65879(16) 0.0424(7) Uani 1 1 d .
H29 H 1.2697 0.2832 0.6575 0.051 Uiso 1 1 calc R
H2 H 0.775(2) 0.3668(6) 0.6258(17) 0.055(9) Uiso 1 1 d D

loop_
_atom_site_aniso_label
_atom_site_aniso_U_11
_atom_site_aniso_U_22
_atom_site_aniso_U_33
_atom_site_aniso_U_23
_atom_site_aniso_U_13
_atom_site_aniso_U_12
Rh1 0.01662(9) 0.01918(9) 0.01643(9) 0.00011(7) 0.00277(6) -0.00174(7)
P1 0.0169(3) 0.0206(3) 0.0185(3) -0.0016(2) 0.0032(2) -0.0017(2)
P2 0.0174(3) 0.0250(3) 0.0177(3) 0.0009(2) 0.0021(2) -0.0036(2)
F1 0.0322(8) 0.0306(7) 0.0248(7) 0.0044(6) 0.0070(5) -0.0040(6)
F2 0.0515(10) 0.0329(9) 0.0509(9) 0.0009(7) 0.0008(8) 0.0069(8)
C1 0.0149(11) 0.0221(11) 0.0168(10) -0.0028(9) 0.0003(8) -0.0044(9)
C37 0.0197(11) 0.0194(11) 0.0227(11) -0.0014(9) -0.0001(9) -0.0036(9)
N3 0.0224(10) 0.0238(10) 0.0197(9) -0.0038(8) 0.0068(7) 0.0002(8)
C25 0.0176(11) 0.0273(12) 0.0205(11) 0.0016(9) 0.0049(8) 0.0009(9)
C13 0.0189(11) 0.0256(12) 0.0196(11) 0.0015(9) -0.0002(8) -0.0007(9)
C26 0.0246(12) 0.0282(13) 0.0293(12) -0.0012(10) 0.0074(10) -0.0003(10)
N4 0.0205(10) 0.0216(10) 0.0210(9) 0.0020(7) 0.0056(7) -0.0004(8)
C14 0.0247(13) 0.0384(14) 0.0260(12) -0.0041(11) 0.0045(10) -0.0069(11)
C18 0.0231(12) 0.0236(12) 0.0230(11) 0.0028(9) 0.0011(9) -0.0012(9)
C38 0.0195(12) 0.0283(12) 0.0279(12) -0.0029(10) 0.0018(9) -0.0001(10)
C19 0.0161(11) 0.0367(14) 0.0228(11) 0.0089(10) 0.0061(9) -0.0009(9)
C17 0.0248(12) 0.0341(13) 0.0244(12) 0.0033(10) 0.0064(9) 0.0004(10)
C31 0.0241(12) 0.0231(11) 0.0185(11) -0.0017(9) 0.0076(9) -0.0035(9)
C42 0.0230(12) 0.0264(12) 0.0261(12) -0.0006(10) 0.0031(9) -0.0013(10)
C15 0.0297(14) 0.0342(14) 0.0257(12) -0.0071(10) 0.0012(10) -0.0046(11)
C20 0.0281(13) 0.0376(14) 0.0255(12) 0.0020(11) 0.0105(10) 0.0071(11)
C8 0.0264(13) 0.0410(15) 0.0269(12) 0.0012(11) 0.0045(10) -0.0063(11)
C4 0.0326(14) 0.0267(12) 0.0261(12) 0.0074(10) 0.0049(10) -0.0026(10)
C7 0.0230(12) 0.0340(13) 0.0155(11) -0.0003(9) 0.0004(9) -0.0088(10)
C32 0.0258(13) 0.0280(12) 0.0240(12) -0.0005(10) 0.0028(9) -0.0023(10)
C27 0.0323(14) 0.0389(14) 0.0298(13) -0.0050(11) 0.0111(11) 0.0032(11)
C35 0.0469(16) 0.0237(13) 0.0314(13) 0.0036(10) 0.0071(12) -0.0049(11)
C3 0.0334(14) 0.0326(13) 0.0240(12) 0.0042(10) 0.0109(10) -0.0050(11)
C5 0.0291(13) 0.0262(12) 0.0282(12) -0.0025(10) 0.0078(10) 0.0047(10)
C12 0.0304(14) 0.0328(14) 0.0268(12) 0.0020(10) -0.0025(10) -0.0072(11)
C11 0.0460(17) 0.0361(15) 0.0304(14) 0.0073(11) -0.0060(12) -0.0145(13)
C33 0.0359(14) 0.0348(14) 0.0234(12) -0.0019(10) 0.0001(10) -0.0152(11)
C6 0.0251(12) 0.0208(12) 0.0329(13) 0.0001(10) 0.0079(10) 0.0014(10)
C10 0.0447(17) 0.0522(18) 0.0299(14) 0.0084(13) 0.0036(12) -0.0248(14)
C34 0.0481(16) 0.0266(13) 0.0293(13) -0.0021(11) 0.0068(11) -0.0125(12)
C2 0.0345(14) 0.0342(13) 0.0211(11) 0.0009(10) 0.0128(10) -0.0009(11)
C16 0.0283(13) 0.0322(13) 0.0242(12) -0.0020(10) 0.0047(10) 0.0029(10)
C40 0.0310(14) 0.0329(14) 0.0329(13) 0.0105(11) -0.0024(11) -0.0012(11)
C23 0.0207(13) 0.071(2) 0.0355(15) 0.0159(14) -0.0013(11) -0.0046(13)
C24 0.0227(13) 0.0432(15) 0.0322(13) 0.0103(11) 0.0016(10) -0.0070(11)
C41 0.0297(14) 0.0364(14) 0.0250(12) 0.0042(10) 0.0030(10) -0.0049(11)
C36 0.0299(13) 0.0242(12) 0.0218(11) -0.0006(9) 0.0023(9) -0.0038(10)
C28 0.0312(14) 0.0525(16) 0.0311(13) 0.0015(12) 0.0165(11) 0.0052(12)
C9 0.0299(14) 0.0606(19) 0.0322(14) 0.0015(13) 0.0113(11) -0.0139(13)
C21 0.0405(16) 0.0448(16) 0.0381(15) 0.0102(12) 0.0162(12) 0.0172(13)
C22 0.0302(15) 0.064(2) 0.0467(17) 0.0237(15) 0.0128(13) 0.0178(14)
C39 0.0263(13) 0.0284(13) 0.0425(15) 0.0036(11) -0.0020(11) 0.0041(10)
C30 0.0292(14) 0.0425(16) 0.0378(14) -0.0092(12) 0.0097(11) -0.0101(12)
C29 0.0266(14) 0.0576(18) 0.0466(16) -0.0043(14) 0.0171(12) -0.0119(13)

loop_
_atom_type_symbol
_atom_type_description
_atom_type_scat_dispersion_real
_atom_type_scat_dispersion_imag
_atom_type_scat_source
C C 0.0033 0.0016 'International Tables Vol C Tables 4.2.6.8 and 6.1.1.4'
H H 0.0000 0.0000 'International Tables Vol C Tables 4.2.6.8 and 6.1.1.4'
N N 0.0061 0.0033 'International Tables Vol C Tables 4.2.6.8 and 6.1.1.4'
P P 0.1023 0.0942 'International Tables Vol C Tables 4.2.6.8 and 6.1.1.4'
F F 0.0171 0.0103 'International Tables Vol C Tables 4.2.6.8 and 6.1.1.4'
Rh Rh -1.1178 0.9187 'International Tables Vol C Tables 4.2.6.8 and 6.1.1.4'

loop_
_geom_angle_atom_site_label_1
_geom_angle_atom_site_label_2
_geom_angle_atom_site_label_3
_geom_angle
C1 Rh1 F1 172.75(7)
C1 Rh1 P2 90.68(6)
F1 Rh1 P2 90.50(4)
C1 Rh1 P1 93.11(6)
F1 Rh1 P1 87.91(4)
P2 Rh1 P1 162.28(2)
C31 P1 C37 100.90(10)
C31 P1 C25 100.73(10)
C37 P1 C25 104.14(10)
C31 P1 Rh1 121.71(7)
C37 P1 Rh1 117.50(7)
C25 P1 Rh1 109.40(7)
C7 P2 C13 104.46(10)
C7 P2 C19 101.37(10)
C13 P2 C19 102.19(10)
C7 P2 Rh1 118.65(7)
C13 P2 Rh1 110.48(7)
C19 P2 Rh1 117.68(8)
Rh1 F1 H2 121.5(12)
N3 C1 N4 116.64(18)
N3 C1 Rh1 117.80(15)
N4 C1 Rh1 125.56(15)
C38 C37 C42 118.8(2)
C38 C37 P1 123.99(16)
C42 C37 P1 117.20(16)
C1 N3 C5 120.89(18)
C1 N3 C2 124.53(18)
C5 N3 C2 114.56(17)
C26 C25 C30 118.1(2)
C26 C25 P1 117.36(16)
C30 C25 P1 124.49(17)
C18 C13 C14 118.3(2)
C18 C13 P2 117.57(16)
C14 C13 P2 124.09(17)
C27 C26 C25 121.4(2)
C27 C26 H26 119.3
C25 C26 H26 119.3
C1 N4 C6 121.34(17)
C1 N4 C4 124.54(18)
C6 N4 C4 113.90(17)
C15 C14 C13 120.9(2)
C15 C14 H14 119.5
C13 C14 H14 119.5
C17 C18 C13 120.3(2)
C17 C18 H18 119.8
C13 C18 H18 119.8
C37 C38 C39 120.4(2)
C37 C38 H38 119.8
C39 C38 H38 119.8
C20 C19 C24 118.9(2)
C20 C19 P2 118.49(17)
C24 C19 P2 122.59(19)
C16 C17 C18 120.7(2)
C16 C17 H17 119.7
C18 C17 H17 119.7
C36 C31 C32 118.8(2)
C36 C31 P1 119.07(16)
C32 C31 P1 122.04(17)
C41 C42 C37 120.9(2)
C41 C42 H42 119.6
C37 C42 H42 119.6
C16 C15 C14 120.1(2)
C16 C15 H15 119.9
C14 C15 H15 119.9
C21 C20 C19 120.5(2)
C21 C20 H20 119.7
C19 C20 H20 119.7
C9 C8 C7 120.7(2)
C9 C8 H8 119.7
C7 C8 H8 119.7
N4 C4 C3 110.91(18)
N4 C4 H4A 109.5
C3 C4 H4A 109.5
N4 C4 H4B 109.5
C3 C4 H4B 109.5
H4A C4 H4B 108.0
C8 C7 C12 118.1(2)
C8 C7 P2 119.93(18)
C12 C7 P2 121.70(18)
C33 C32 C31 120.7(2)
C33 C32 H32 119.6
C31 C32 H32 119.6
C28 C27 C26 119.7(2)
C28 C27 H27 120.2
C26 C27 H27 120.2
C34 C35 C36 120.5(2)
C34 C35 H35 119.8
C36 C35 H35 119.8
C4 C3 C2 108.69(19)
C4 C3 H3A 110.0
C2 C3 H3A 110.0
C4 C3 H3B 110.0
C2 C3 H3B 110.0
H3A C3 H3B 108.3
N3 C5 H5A 109.5
N3 C5 H5B 109.5
H5A C5 H5B 109.5
N3 C5 H5C 109.5
H5A C5 H5C 109.5
H5B C5 H5C 109.5
C11 C12 C7 120.6(2)
C11 C12 H12 119.7
C7 C12 H12 119.7
C10 C11 C12 120.5(3)
C10 C11 H11 119.8
C12 C11 H11 119.8
C32 C33 C34 120.1(2)
C32 C33 H33 120.0
C34 C33 H33 120.0
N4 C6 H6A 109.5
N4 C6 H6B 109.5
H6A C6 H6B 109.5
N4 C6 H6C 109.5
H6A C6 H6C 109.5
H6B C6 H6C 109.5
C9 C10 C11 119.5(2)
C9 C10 H10 120.3
C11 C10 H10 120.3
C35 C34 C33 119.7(2)
C35 C34 H34 120.1
C33 C34 H34 120.1
N3 C2 C3 110.24(18)
N3 C2 H2A 109.6
C3 C2 H2A 109.6
N3 C2 H2B 109.6
C3 C2 H2B 109.6
H2A C2 H2B 108.1
C17 C16 C15 119.6(2)
C17 C16 H16 120.2
C15 C16 H16 120.2
C39 C40 C41 120.1(2)
C39 C40 H40 120.0
C41 C40 H40 120.0
C22 C23 C24 120.4(3)
C22 C23 H23 119.8
C24 C23 H23 119.8
C23 C24 C19 120.1(3)
C23 C24 H24 119.9
C19 C24 H24 119.9
C40 C41 C42 119.6(2)
C40 C41 H41 120.2
C42 C41 H41 120.2
C35 C36 C31 120.2(2)
C35 C36 H36 119.9
C31 C36 H36 119.9
C27 C28 C29 119.9(2)
C27 C28 H28 120.0
C29 C28 H28 120.0
C10 C9 C8 120.6(3)
C10 C9 H9 119.7
C8 C9 H9 119.7
C22 C21 C20 119.9(3)
C22 C21 H21 120.1
C20 C21 H21 120.1
C23 C22 C21 120.2(3)
C23 C22 H22 119.9
C21 C22 H22 119.9
C40 C39 C38 120.2(2)
C40 C39 H39 119.9
C38 C39 H39 119.9
C29 C30 C25 120.3(2)
C29 C30 H30 119.9
C25 C30 H30 119.9
C28 C29 C30 120.6(2)
C28 C29 H29 119.7
C30 C29 H29 119.7

loop_
_geom_bond_atom_site_label_1
_geom_bond_atom_site_label_2
_geom_bond_distance
Rh1 C1 1.968(2)
Rh1 F1 2.1460(12)
Rh1 P2 2.2785(6)
Rh1 P1 2.3016(6)
P1 C31 1.824(2)
P1 C37 1.832(2)
P1 C25 1.835(2)
P2 C7 1.838(2)
P2 C13 1.840(2)
P2 C19 1.844(2)
F1 H2 1.394(6)
F2 H2 0.949(5)
C1 N3 1.345(3)
C1 N4 1.351(3)
C37 C38 1.389(3)
C37 C42 1.398(3)
N3 C5 1.453(3)
N3 C2 1.476(3)
C25 C26 1.387(3)
C25 C30 1.388(3)
C13 C18 1.397(3)
C13 C14 1.396(3)
C26 C27 1.384(3)
C26 H26 0.9500
N4 C6 1.449(3)
N4 C4 1.469(3)
C14 C15 1.386(3)
C14 H14 0.9500
C18 C17 1.388(3)
C18 H18 0.9500
C38 C39 1.390(3)
C38 H38 0.9500
C19 C20 1.390(3)
C19 C24 1.394(3)
C17 C16 1.381(3)
C17 H17 0.9500
C31 C36 1.391(3)
C31 C32 1.397(3)
C42 C41 1.386(3)
C42 H42 0.9500
C15 C16 1.382(3)
C15 H15 0.9500
C20 C21 1.389(3)
C20 H20 0.9500
C8 C9 1.391(3)
C8 C7 1.394(3)
C8 H8 0.9500
C4 C3 1.501(3)
C4 H4A 0.9900
C4 H4B 0.9900
C7 C12 1.395(3)
C32 C33 1.378(3)
C32 H32 0.9500
C27 C28 1.371(4)
C27 H27 0.9500
C35 C34 1.383(3)
C35 C36 1.384(3)
C35 H35 0.9500
C3 C2 1.504(3)
C3 H3A 0.9900
C3 H3B 0.9900
C5 H5A 0.9800
C5 H5B 0.9800
C5 H5C 0.9800
C12 C11 1.392(3)
C12 H12 0.9500
C11 C10 1.378(4)
C11 H11 0.9500
C33 C34 1.384(3)
C33 H33 0.9500
C6 H6A 0.9800
C6 H6B 0.9800
C6 H6C 0.9800
C10 C9 1.375(4)
C10 H10 0.9500
C34 H34 0.9500
C2 H2A 0.9900
C2 H2B 0.9900
C16 H16 0.9500
C40 C39 1.384(3)
C40 C41 1.385(3)
C40 H40 0.9500
C23 C22 1.373(4)
C23 C24 1.389(4)
C23 H23 0.9500
C24 H24 0.9500
C41 H41 0.9500
C36 H36 0.9500
C28 C29 1.374(4)
C28 H28 0.9500
C9 H9 0.9500
C21 C22 1.381(4)
C21 H21 0.9500
C22 H22 0.9500
C39 H39 0.9500
C30 C29 1.387(3)
C30 H30 0.9500
C29 H29 0.9500

loop_
_geom_torsion_atom_site_label_1
_geom_torsion_atom_site_label_2
_geom_torsion_atom_site_label_3
_geom_torsion_atom_site_label_4
_geom_torsion
C1 Rh1 P1 C31 -106.71(10)
F1 Rh1 P1 C31 66.10(9)
P2 Rh1 P1 C31 151.20(9)
C1 Rh1 P1 C37 18.19(10)
F1 Rh1 P1 C37 -168.99(9)
P2 Rh1 P1 C37 -83.89(10)
C1 Rh1 P1 C25 136.57(9)
F1 Rh1 P1 C25 -50.61(8)
P2 Rh1 P1 C25 34.49(11)
C1 Rh1 P2 C7 -0.82(11)
F1 Rh1 P2 C7 -173.67(10)
P1 Rh1 P2 C7 101.63(11)
C1 Rh1 P2 C13 -121.34(10)
F1 Rh1 P2 C13 65.80(8)
P1 Rh1 P2 C13 -18.89(11)
C1 Rh1 P2 C19 121.88(10)
F1 Rh1 P2 C19 -50.98(9)
P1 Rh1 P2 C19 -135.67(9)
F1 Rh1 C1 N3 3.8(6)
P2 Rh1 C1 N3 -95.59(15)
P1 Rh1 C1 N3 101.72(15)
F1 Rh1 C1 N4 -176.1(4)
P2 Rh1 C1 N4 84.47(17)
P1 Rh1 C1 N4 -78.22(17)
C31 P1 C37 C38 -117.26(19)
C25 P1 C37 C38 -13.1(2)
Rh1 P1 C37 C38 108.01(18)
C31 P1 C37 C42 65.20(18)
C25 P1 C37 C42 169.32(17)
Rh1 P1 C37 C42 -69.52(18)
N4 C1 N3 C5 -175.26(19)
Rh1 C1 N3 C5 4.8(3)
N4 C1 N3 C2 3.0(3)
Rh1 C1 N3 C2 -176.95(16)
C31 P1 C25 C26 -164.39(17)
C37 P1 C25 C26 91.36(18)
Rh1 P1 C25 C26 -35.05(19)
C31 P1 C25 C30 13.8(2)
C37 P1 C25 C30 -90.5(2)
Rh1 P1 C25 C30 143.11(19)
C7 P2 C13 C18 -159.39(17)
C19 P2 C13 C18 95.31(18)
Rh1 P2 C13 C18 -30.71(18)
C7 P2 C13 C14 21.6(2)
C19 P2 C13 C14 -83.7(2)
Rh1 P2 C13 C14 150.32(17)
C30 C25 C26 C27 1.8(3)
P1 C25 C26 C27 -179.92(18)
N3 C1 N4 C6 -175.88(19)
Rh1 C1 N4 C6 4.1(3)
N3 C1 N4 C4 -1.6(3)
Rh1 C1 N4 C4 178.34(16)
C18 C13 C14 C15 -0.1(3)
P2 C13 C14 C15 178.88(18)
C14 C13 C18 C17 -0.8(3)
P2 C13 C18 C17 -179.78(16)
C42 C37 C38 C39 1.6(3)
P1 C37 C38 C39 -175.87(17)
C7 P2 C19 C20 117.60(18)
C13 P2 C19 C20 -134.70(17)
Rh1 P2 C19 C20 -13.5(2)
C7 P2 C19 C24 -62.8(2)
C13 P2 C19 C24 44.9(2)
Rh1 P2 C19 C24 166.11(16)
C13 C18 C17 C16 0.6(3)
C37 P1 C31 C36 -159.32(17)
C25 P1 C31 C36 93.85(18)
Rh1 P1 C31 C36 -27.1(2)
C37 P1 C31 C32 24.9(2)
C25 P1 C31 C32 -81.90(19)
Rh1 P1 C31 C32 157.14(15)
C38 C37 C42 C41 0.5(3)
P1 C37 C42 C41 178.19(18)
C13 C14 C15 C16 1.1(4)
C24 C19 C20 C21 0.4(3)
P2 C19 C20 C21 -179.92(18)
C1 N4 C4 C3 27.4(3)
C6 N4 C4 C3 -157.98(19)
C9 C8 C7 C12 -0.5(3)
C9 C8 C7 P2 -175.13(18)
C13 P2 C7 C8 -140.46(18)
C19 P2 C7 C8 -34.5(2)
Rh1 P2 C7 C8 95.99(18)
C13 P2 C7 C12 45.1(2)
C19 P2 C7 C12 150.99(18)
Rh1 P2 C7 C12 -78.49(19)
C36 C31 C32 C33 -0.2(3)
P1 C31 C32 C33 175.57(17)
C25 C26 C27 C28 -1.4(4)
N4 C4 C3 C2 -51.5(3)
C8 C7 C12 C11 0.9(3)
P2 C7 C12 C11 175.44(17)
C7 C12 C11 C10 -0.5(4)
C31 C32 C33 C34 0.3(4)
C12 C11 C10 C9 -0.3(4)
C36 C35 C34 C33 0.5(4)
C32 C33 C34 C35 -0.4(4)
C1 N3 C2 C3 -29.8(3)
C5 N3 C2 C3 148.5(2)
C4 C3 C2 N3 52.5(3)
C18 C17 C16 C15 0.3(3)
C14 C15 C16 C17 -1.2(4)
C22 C23 C24 C19 -0.2(4)
C20 C19 C24 C23 -0.3(3)
P2 C19 C24 C23 -179.93(18)
C39 C40 C41 C42 1.6(4)
C37 C42 C41 C40 -2.2(3)
C34 C35 C36 C31 -0.4(4)
C32 C31 C36 C35 0.2(3)
P1 C31 C36 C35 -175.65(17)
C26 C27 C28 C29 0.2(4)
C11 C10 C9 C8 0.7(4)
C7 C8 C9 C10 -0.3(4)
C19 C20 C21 C22 -0.1(4)
C24 C23 C22 C21 0.5(4)
C20 C21 C22 C23 -0.4(4)
C41 C40 C39 C38 0.5(4)
C37 C38 C39 C40 -2.1(3)
C26 C25 C30 C29 -1.1(4)
P1 C25 C30 C29 -179.2(2)
C27 C28 C29 C30 0.5(4)
C25 C30 C29 C28 -0.1(4)
